data_2241235
loop_
_publ_author_name
'Henley, Matthew J.'
'Schroll, Alayne L.'
'Young, Jr, Victor G.'
'Barany, George'

_publ_section_title
;
 Crystal structures of
 (<i>N</i>-methyl-<i>N-</i>phenylamino)(<i>N</i>-methyl-<i>N</i>-phenylcarbamoyl)sulfide
 and the corresponding disulfane
;
_journal_issue 11
_journal_name_full 'Acta Crystallographica Section E'
_journal_page_first 1371
_journal_page_last 1374
_journal_paper_doi 10.1107/S2056989015018289
_journal_volume 71
_journal_year 2015
_chemical_formula_iupac 'C15 H16 N2 O S2'
_chemical_formula_moiety 'C15 H16 N2 O S2'
_chemical_formula_sum 'C15 H16 N2 O S2'
_chemical_formula_weight 304.42
_chemical_name_common 14245a
_chemical_name_systematic (<i>N</i>-Methyl-<i>N</i>-phenylamino)(<i>N</i>-methyl-<i>N</i>-phenylcarbamoyl)disulfane
_space_group_crystal_system monoclinic
_space_group_IT_number 14
_space_group_name_Hall '-P 2ybc'
_space_group_name_H-M_alt 'P 1 21/c 1'
_symmetry_space_group_name_Hall '-P 2ybc'
_symmetry_space_group_name_H-M 'P 1 21/c 1'
_atom_sites_solution_hydrogens geom
_audit_creation_method SHELXL-2014/6
_cell_angle_alpha 90
_cell_angle_beta 105.5640(10)
_cell_angle_gamma 90
_cell_formula_units_Z 4
_cell_length_a 16.0414(17)
_cell_length_b 5.5023(6)
_cell_length_c 17.2986(19)
_cell_measurement_reflns_used 2950
_cell_measurement_temperature 123(2)
_cell_measurement_theta_max 27.49
_cell_measurement_theta_min 3.07
_cell_volume 1470.9(3)
_computing_cell_refinement
;
SAINT (Bruker, 2002)
;
_computing_data_collection
;
APEX2 (Bruker, 2002)
;
_computing_data_reduction
;
SAINT (Bruker, 2002)
;
_computing_molecular_graphics
;
Mercury (Macrae <i>et al.</i>, 2008)
;
_computing_publication_material
;
SHELXTL (Sheldrick, 2008)
;
_computing_structure_refinement
;
SHELXL2014 (Sheldrick, 2015)
;
_computing_structure_solution
;
SHELXS97 (Sheldrick, 2008)
;
_diffrn_ambient_temperature 123(2)
_diffrn_measured_fraction_theta_full 1.000
_diffrn_measured_fraction_theta_max 0.994
_diffrn_measurement_device_type 'Bruker APEXII CCD'
_diffrn_measurement_method '\f and \w scans'
_diffrn_radiation_type MoK\a
_diffrn_radiation_wavelength 0.71073
_diffrn_reflns_av_R_equivalents 0.0237
_diffrn_reflns_limit_h_max 20
_diffrn_reflns_limit_h_min -20
_diffrn_reflns_limit_k_max 7
_diffrn_reflns_limit_k_min -7
_diffrn_reflns_limit_l_max 22
_diffrn_reflns_limit_l_min -22
_diffrn_reflns_number 16044
_diffrn_reflns_theta_full 25.242
_diffrn_reflns_theta_max 27.490
_diffrn_reflns_theta_min 1.318
_exptl_absorpt_coefficient_mu 0.358
_exptl_absorpt_correction_T_max 0.7456
_exptl_absorpt_correction_T_min 0.6986
_exptl_absorpt_correction_type multi-scan
_exptl_absorpt_process_details
;
(SADABS; Bruker, 2002)
;
_exptl_crystal_colour colorless
_exptl_crystal_density_diffrn 1.375
_exptl_crystal_description block
_exptl_crystal_F_000 640
_exptl_crystal_size_max 0.410
_exptl_crystal_size_mid 0.180
_exptl_crystal_size_min 0.120
_refine_diff_density_max 0.320
_refine_diff_density_min -0.215
_refine_ls_extinction_method none
_refine_ls_goodness_of_fit_ref 1.060
_refine_ls_hydrogen_treatment constr
_refine_ls_matrix_type full
_refine_ls_number_parameters 183
_refine_ls_number_reflns 3355
_refine_ls_number_restraints 0
_refine_ls_restrained_S_all 1.060
_refine_ls_R_factor_all 0.0312
_refine_ls_R_factor_gt 0.0276
_refine_ls_shift/su_max 0.000
_refine_ls_shift/su_mean 0.000
_refine_ls_structure_factor_coef Fsqd
_refine_ls_weighting_details 'w=1/[\s^2^(Fo^2^)+(0.0301P)^2^+0.7728P] where P=(Fo^2^+2Fc^2^)/3'
_refine_ls_weighting_scheme calc
_refine_ls_wR_factor_gt 0.0679
_refine_ls_wR_factor_ref 0.0704
_reflns_number_gt 3033
_reflns_number_total 3355
_reflns_threshold_expression 'I > 2\s(I)'
_cod_data_source_file zs2342sup1.cif
_cod_data_source_block II
_cod_database_code 2241235
_shelx_space_group_comment
;
The symmetry employed for this shelxl refinement is uniquely defined
by the following loop, which should always be used as a source of
symmetry information in preference to the above space-group names.
They are only intended as comments.
;
_shelx_estimated_absorpt_t_min 0.867
_shelx_estimated_absorpt_t_max 0.958
_shelxl_version_number 2014/6

loop_
_space_group_symop_operation_xyz
'x, y, z'
'-x, y+1/2, -z+1/2'
'-x, -y, -z'
'x, -y-1/2, z-1/2'

loop_
_atom_site_type_symbol
_atom_site_label
_atom_site_fract_x
_atom_site_fract_y
_atom_site_fract_z
_atom_site_U_iso_or_equiv
_atom_site_adp_type
_atom_site_calc_flag
_atom_site_occupancy
S S1 0.24264(2) 0.27366(6) 0.12829(2) 0.01720(9) Uani d 1
S S2 0.27516(2) 0.52421(6) 0.05260(2) 0.01821(9) Uani d 1
O O1 0.15803(6) 0.07736(18) -0.01294(5) 0.0215(2) Uani d 1
N N1 0.12052(7) -0.0673(2) 0.09646(6) 0.0173(2) Uani d 1
N N2 0.36329(7) 0.4255(2) 0.02877(6) 0.0184(2) Uani d 1
C C1 0.12310(8) -0.0405(2) 0.18005(7) 0.0160(2) Uani d 1
C C2 0.16345(8) -0.2156(2) 0.23508(8) 0.0199(3) Uani d 1
H H2A 0.1907 -0.3512 0.2182 0.024 Uiso calc 1
C C3 0.16379(9) -0.1914(3) 0.31517(8) 0.0232(3) Uani d 1
H H3A 0.1907 -0.3119 0.3530 0.028 Uiso calc 1
C C4 0.12493(9) 0.0083(3) 0.33984(8) 0.0227(3) Uani d 1
H H4A 0.1266 0.0268 0.3948 0.027 Uiso calc 1
C C5 0.08363(9) 0.1808(3) 0.28448(8) 0.0239(3) Uani d 1
H H5A 0.0565 0.3166 0.3015 0.029 Uiso calc 1
C C6 0.08171(8) 0.1558(2) 0.20413(8) 0.0209(3) Uani d 1
H H6A 0.0523 0.2721 0.1659 0.025 Uiso calc 1
C C7 0.06129(8) -0.2499(2) 0.05015(8) 0.0204(3) Uani d 1
H H7A 0.0626 -0.2431 -0.0061 0.031 Uiso calc 1
H H7B 0.0024 -0.2168 0.0537 0.031 Uiso calc 1
H H7C 0.0792 -0.4118 0.0719 0.031 Uiso calc 1
C C8 0.16585(8) 0.0771(2) 0.05874(7) 0.0163(2) Uani d 1
C C9 0.34991(9) 0.2336(3) -0.03205(8) 0.0233(3) Uani d 1
H H9A 0.3968 0.2384 -0.0585 0.035 Uiso calc 1
H H9B 0.2943 0.2589 -0.0720 0.035 Uiso calc 1
H H9C 0.3497 0.0750 -0.0063 0.035 Uiso calc 1
C C10 0.44464(8) 0.4352(2) 0.08806(7) 0.0168(2) Uani d 1
C C11 0.50700(9) 0.2568(2) 0.09139(8) 0.0219(3) Uani d 1
H H11A 0.4951 0.1250 0.0546 0.026 Uiso calc 1
C C12 0.58679(9) 0.2706(3) 0.14843(9) 0.0256(3) Uani d 1
H H12A 0.6291 0.1485 0.1500 0.031 Uiso calc 1
C C13 0.60500(9) 0.4600(3) 0.20266(8) 0.0242(3) Uani d 1
H H13A 0.6594 0.4686 0.2416 0.029 Uiso calc 1
C C14 0.54283(9) 0.6379(3) 0.19970(8) 0.0228(3) Uani d 1
H H14A 0.5548 0.7683 0.2371 0.027 Uiso calc 1
C C15 0.46357(9) 0.6273(2) 0.14279(8) 0.0202(3) Uani d 1
H H15A 0.4219 0.7512 0.1410 0.024 Uiso calc 1

loop_
_atom_site_aniso_label
_atom_site_aniso_U_11
_atom_site_aniso_U_22
_atom_site_aniso_U_33
_atom_site_aniso_U_12
_atom_site_aniso_U_13
_atom_site_aniso_U_23
S1 0.01726(16) 0.01986(16) 0.01529(15) -0.00238(11) 0.00576(12) -0.00051(11)
S2 0.01769(16) 0.01601(16) 0.02234(16) 0.00171(11) 0.00784(12) 0.00252(12)
O1 0.0234(5) 0.0262(5) 0.0148(4) -0.0021(4) 0.0049(4) 0.0012(4)
N1 0.0179(5) 0.0187(5) 0.0158(5) -0.0033(4) 0.0055(4) -0.0012(4)
N2 0.0170(5) 0.0226(6) 0.0175(5) -0.0012(4) 0.0079(4) -0.0021(4)
C1 0.0150(6) 0.0183(6) 0.0159(6) -0.0029(5) 0.0063(4) -0.0013(5)
C2 0.0203(6) 0.0192(6) 0.0208(6) 0.0021(5) 0.0066(5) -0.0011(5)
C3 0.0234(7) 0.0254(7) 0.0192(6) 0.0008(5) 0.0030(5) 0.0033(5)
C4 0.0231(7) 0.0293(7) 0.0177(6) -0.0064(5) 0.0088(5) -0.0050(5)
C5 0.0269(7) 0.0203(7) 0.0299(7) -0.0006(5) 0.0168(6) -0.0042(5)
C6 0.0211(6) 0.0193(6) 0.0251(7) 0.0025(5) 0.0110(5) 0.0037(5)
C7 0.0197(6) 0.0204(6) 0.0198(6) -0.0034(5) 0.0031(5) -0.0009(5)
C8 0.0144(6) 0.0161(6) 0.0181(6) 0.0020(5) 0.0039(5) 0.0013(5)
C9 0.0211(6) 0.0322(8) 0.0173(6) -0.0031(5) 0.0064(5) -0.0068(5)
C10 0.0177(6) 0.0185(6) 0.0165(6) -0.0035(5) 0.0087(5) 0.0004(5)
C11 0.0235(7) 0.0204(7) 0.0225(6) -0.0008(5) 0.0074(5) -0.0064(5)
C12 0.0212(7) 0.0255(7) 0.0295(7) 0.0026(5) 0.0056(6) -0.0049(6)
C13 0.0198(6) 0.0292(7) 0.0228(7) -0.0040(5) 0.0042(5) -0.0027(6)
C14 0.0264(7) 0.0220(7) 0.0218(6) -0.0060(5) 0.0098(5) -0.0069(5)
C15 0.0226(6) 0.0177(6) 0.0230(6) -0.0014(5) 0.0106(5) -0.0023(5)

loop_
_atom_type_symbol
_atom_type_description
_atom_type_scat_dispersion_real
_atom_type_scat_dispersion_imag
_atom_type_scat_source
C C 0.0033 0.0016 'International Tables Vol C Tables 4.2.6.8 and 6.1.1.4'
H H 0.0000 0.0000 'International Tables Vol C Tables 4.2.6.8 and 6.1.1.4'
N N 0.0061 0.0033 'International Tables Vol C Tables 4.2.6.8 and 6.1.1.4'
O O 0.0106 0.0060 'International Tables Vol C Tables 4.2.6.8 and 6.1.1.4'
S S 0.1246 0.1234 'International Tables Vol C Tables 4.2.6.8 and 6.1.1.4'

loop_
_geom_angle_atom_site_label_1
_geom_angle_atom_site_label_2
_geom_angle_atom_site_label_3
_geom_angle
C8 S1 S2 102.60(4)
N2 S2 S1 108.37(4)
C8 N1 C1 123.17(10)
C8 N1 C7 119.43(10)
C1 N1 C7 117.28(10)
C10 N2 C9 118.17(11)
C10 N2 S2 118.86(8)
C9 N2 S2 116.23(8)
C2 C1 C6 120.47(11)
C2 C1 N1 119.97(11)
C6 C1 N1 119.51(11)
C1 C2 C3 119.60(12)
C1 C2 H2A 120.2
C3 C2 H2A 120.2
C4 C3 C2 120.05(13)
C4 C3 H3A 120.0
C2 C3 H3A 120.0
C5 C4 C3 120.12(12)
C5 C4 H4A 119.9
C3 C4 H4A 119.9
C4 C5 C6 120.16(12)
C4 C5 H5A 119.9
C6 C5 H5A 119.9
C1 C6 C5 119.55(12)
C1 C6 H6A 120.2
C5 C6 H6A 120.2
N1 C7 H7A 109.5
N1 C7 H7B 109.5
H7A C7 H7B 109.5
N1 C7 H7C 109.5
H7A C7 H7C 109.5
H7B C7 H7C 109.5
O1 C8 N1 124.80(12)
O1 C8 S1 122.64(10)
N1 C8 S1 112.55(9)
N2 C9 H9A 109.5
N2 C9 H9B 109.5
H9A C9 H9B 109.5
N2 C9 H9C 109.5
H9A C9 H9C 109.5
H9B C9 H9C 109.5
C11 C10 C15 118.84(12)
C11 C10 N2 120.77(11)
C15 C10 N2 120.38(12)
C10 C11 C12 120.30(12)
C10 C11 H11A 119.8
C12 C11 H11A 119.8
C13 C12 C11 120.62(13)
C13 C12 H12A 119.7
C11 C12 H12A 119.7
C12 C13 C14 119.24(13)
C12 C13 H13A 120.4
C14 C13 H13A 120.4
C15 C14 C13 120.65(12)
C15 C14 H14A 119.7
C13 C14 H14A 119.7
C14 C15 C10 120.34(12)
C14 C15 H15A 119.8
C10 C15 H15A 119.8

loop_
_geom_bond_atom_site_label_1
_geom_bond_atom_site_label_2
_geom_bond_distance
S1 C8 1.8273(13)
S1 S2 2.0625(5)
S2 N2 1.6660(11)
O1 C8 1.2123(15)
N1 C8 1.3569(16)
N1 C1 1.4429(15)
N1 C7 1.4646(16)
N2 C10 1.4281(16)
N2 C9 1.4656(16)
C1 C2 1.3865(18)
C1 C6 1.3888(18)
C2 C3 1.3905(18)
C2 H2A 0.9500
C3 C4 1.386(2)
C3 H3A 0.9500
C4 C5 1.384(2)
C4 H4A 0.9500
C5 C6 1.3888(18)
C5 H5A 0.9500
C6 H6A 0.9500
C7 H7A 0.9800
C7 H7B 0.9800
C7 H7C 0.9800
C9 H9A 0.9800
C9 H9B 0.9800
C9 H9C 0.9800
C10 C11 1.3917(18)
C10 C15 1.3967(18)
C11 C12 1.3929(19)
C11 H11A 0.9500
C12 C13 1.3800(19)
C12 H12A 0.9500
C13 C14 1.388(2)
C13 H13A 0.9500
C14 C15 1.3847(19)
C14 H14A 0.9500
C15 H15A 0.9500

loop_
_geom_hbond_atom_site_label_D
_geom_hbond_atom_site_label_H
_geom_hbond_atom_site_label_A
_geom_hbond_site_symmetry_D
_geom_hbond_site_symmetry_H
_geom_hbond_site_symmetry_A
_geom_hbond_distance_DH
_geom_hbond_distance_HA
_geom_hbond_distance_DA
_geom_hbond_angle_DHA
_geom_hbond_publ_flag
C2 H2A S1 1_555 1_555 1_545 0.95 2.84 3.7660(10) 165 yes
C7 H7B O1 1_555 1_555 3_555 0.98 2.60 3.532(2) 160 yes

loop_
_geom_torsion_atom_site_label_1
_geom_torsion_atom_site_label_2
_geom_torsion_atom_site_label_3
_geom_torsion_atom_site_label_4
_geom_torsion
S1 S2 N2 C10 -72.86(10)
S1 S2 N2 C9 77.90(9)
C8 N1 C1 C2 -110.35(14)
C7 N1 C1 C2 73.77(15)
C8 N1 C1 C6 72.46(16)
C7 N1 C1 C6 -103.41(14)
C6 C1 C2 C3 -1.25(19)
N1 C1 C2 C3 -178.41(12)
C1 C2 C3 C4 -0.8(2)
C2 C3 C4 C5 1.8(2)
C3 C4 C5 C6 -0.6(2)
C2 C1 C6 C5 2.36(19)
N1 C1 C6 C5 179.54(12)
C4 C5 C6 C1 -1.4(2)
C1 N1 C8 O1 -171.52(12)
C7 N1 C8 O1 4.27(19)
C1 N1 C8 S1 9.16(15)
C7 N1 C8 S1 -175.04(9)
C8 S1 S2 N2 -92.62(6)
S2 S1 C8 O1 15.13(12)
S2 S1 C8 N1 -165.53(8)
C9 N2 C10 C11 -4.59(17)
S2 N2 C10 C11 145.60(11)
C9 N2 C10 C15 174.12(11)
S2 N2 C10 C15 -35.69(15)
C15 C10 C11 C12 -0.02(19)
N2 C10 C11 C12 178.70(12)
C10 C11 C12 C13 0.4(2)
C11 C12 C13 C14 -0.2(2)
C12 C13 C14 C15 -0.4(2)
C13 C14 C15 C10 0.8(2)
C11 C10 C15 C14 -0.56(19)
N2 C10 C15 C14 -179.29(11)

_cod_database_fobs_code 2241235
